data_4104277
loop_
_publ_author_name
'Evan M. Benbow'
'Naresh S. Dalal'
'Susan E. Latturner'

_publ_contact_author_address
;
 Department of Chemistry and Biochemistry
 Florida State University
 Tallahassee, FL  32308
;
_publ_contact_author_email latturne@chem.fsu.edu
_publ_contact_author_fax 8506448281
_publ_contact_author_name 'Prof. Susan E. Latturner'
_publ_contact_author_phone 8506444047
_publ_section_title
;
 Spin Glass Behavior of Isolated, Geometrically Frustrated Tetrahedra of
 Iron Atoms in the Intermetallic La21Fe8Sn7C12
;
_journal_name_full 'Journal of the American Chemical Society'
_journal_page_first 3349
_journal_page_last 3354
_journal_paper_doi 10.1021/ja809084n
_journal_volume 131
_journal_year 2009
_chemical_formula_sum 'C12 Fe8 La21 Sb7'
_chemical_formula_weight 4360.28
_chemical_name_systematic
; 
 ? 
;
_space_group_IT_number 225
_symmetry_cell_setting cubic
_symmetry_space_group_name_Hall '-F 4 2 3'
_symmetry_space_group_name_H-M 'F m -3 m'
_atom_sites_solution_hydrogens none
_atom_sites_solution_primary direct
_atom_sites_solution_secondary difmap
_audit_creation_method SHELXL-97
_cell_angle_alpha 90.00
_cell_angle_beta 90.00
_cell_angle_gamma 90.00
_cell_formula_units_Z 4
_cell_length_a 16.4101(2)
_cell_length_b 16.4101(2)
_cell_length_c 16.4101(2)
_cell_measurement_reflns_used 4959
_cell_measurement_temperature 293(2)
_cell_measurement_theta_max 28.16
_cell_measurement_theta_min 2.15
_cell_volume 4419.10(9)
_computing_cell_refinement 'Bruker SMART'
_computing_data_collection 'Bruker SMART'
_computing_data_reduction 'Bruker SMART'
_computing_molecular_graphics 'Bruker SHELXTL'
_computing_publication_material 'Bruker SHELXTL'
_computing_structure_refinement 'SHELXL-97 (Sheldrick, 1997)'
_computing_structure_solution 'SHELXS-97 (Sheldrick, 1990)'
_diffrn_ambient_temperature 293(2)
_diffrn_measured_fraction_theta_full 0.988
_diffrn_measured_fraction_theta_max 0.988
_diffrn_measurement_device_type 'Bruker APEX CCD area detector'
_diffrn_measurement_method 'phi and omega scans'
_diffrn_radiation_monochromator graphite
_diffrn_radiation_source 'fine-focus sealed tube'
_diffrn_radiation_type MoK\a
_diffrn_radiation_wavelength 0.71073
_diffrn_reflns_av_R_equivalents 0.0281
_diffrn_reflns_av_sigmaI/netI 0.0124
_diffrn_reflns_limit_h_max 20
_diffrn_reflns_limit_h_min -18
_diffrn_reflns_limit_k_max 19
_diffrn_reflns_limit_k_min -19
_diffrn_reflns_limit_l_max 4
_diffrn_reflns_limit_l_min -21
_diffrn_reflns_number 4959
_diffrn_reflns_theta_full 28.16
_diffrn_reflns_theta_max 28.16
_diffrn_reflns_theta_min 2.15
_exptl_absorpt_coefficient_mu 26.503
_exptl_absorpt_correction_type empirical
_exptl_absorpt_process_details 'via SADABS (Bruker, 2000)'
_exptl_crystal_colour black
_exptl_crystal_density_diffrn 6.554
_exptl_crystal_density_method 'not measured'
_exptl_crystal_description cuboid
_exptl_crystal_F_000 7336
_exptl_crystal_size_max 0.1
_exptl_crystal_size_mid 0.03
_exptl_crystal_size_min 0.02
_refine_diff_density_max 4.262
_refine_diff_density_min -2.505
_refine_diff_density_rms 0.315
_refine_ls_extinction_coef 0.000049(6)
_refine_ls_extinction_expression Fc^*^=kFc[1+0.001xFc^2^\l^3^/sin(2\q)]^-1/4^
_refine_ls_extinction_method SHELXL
_refine_ls_goodness_of_fit_ref 1.343
_refine_ls_hydrogen_treatment none
_refine_ls_matrix_type full
_refine_ls_number_parameters 21
_refine_ls_number_reflns 324
_refine_ls_number_restraints 0
_refine_ls_restrained_S_all 1.343
_refine_ls_R_factor_all 0.0281
_refine_ls_R_factor_gt 0.0281
_refine_ls_shift/su_max 0.000
_refine_ls_shift/su_mean 0.000
_refine_ls_structure_factor_coef Fsqd
_refine_ls_weighting_details 'calc w=1/[\s^2^(Fo^2^)+(0.0154P)^2^+693.1571P] where P=(Fo^2^+2Fc^2^)/3'
_refine_ls_weighting_scheme calc
_refine_ls_wR_factor_gt 0.0668
_refine_ls_wR_factor_ref 0.0668
_reflns_number_gt 324
_reflns_number_total 324
_reflns_threshold_expression >2sigma(I)
_cod_data_source_file ja809084n_si_001_2.cif
_cod_data_source_block eb230c1
_cod_original_sg_symbol_H-M Fm-3m
_cod_database_code 4104277

loop_
_symmetry_equiv_pos_as_xyz
'x, y, z'
'-x, -y, z'
'-x, y, -z'
'x, -y, -z'
'z, x, y'
'z, -x, -y'
'-z, -x, y'
'-z, x, -y'
'y, z, x'
'-y, z, -x'
'y, -z, -x'
'-y, -z, x'
'y, x, -z'
'-y, -x, -z'
'y, -x, z'
'-y, x, z'
'x, z, -y'
'-x, z, y'
'-x, -z, -y'
'x, -z, y'
'z, y, -x'
'z, -y, x'
'-z, y, x'
'-z, -y, -x'
'x, y+1/2, z+1/2'
'-x, -y+1/2, z+1/2'
'-x, y+1/2, -z+1/2'
'x, -y+1/2, -z+1/2'
'z, x+1/2, y+1/2'
'z, -x+1/2, -y+1/2'
'-z, -x+1/2, y+1/2'
'-z, x+1/2, -y+1/2'
'y, z+1/2, x+1/2'
'-y, z+1/2, -x+1/2'
'y, -z+1/2, -x+1/2'
'-y, -z+1/2, x+1/2'
'y, x+1/2, -z+1/2'
'-y, -x+1/2, -z+1/2'
'y, -x+1/2, z+1/2'
'-y, x+1/2, z+1/2'
'x, z+1/2, -y+1/2'
'-x, z+1/2, y+1/2'
'-x, -z+1/2, -y+1/2'
'x, -z+1/2, y+1/2'
'z, y+1/2, -x+1/2'
'z, -y+1/2, x+1/2'
'-z, y+1/2, x+1/2'
'-z, -y+1/2, -x+1/2'
'x+1/2, y, z+1/2'
'-x+1/2, -y, z+1/2'
'-x+1/2, y, -z+1/2'
'x+1/2, -y, -z+1/2'
'z+1/2, x, y+1/2'
'z+1/2, -x, -y+1/2'
'-z+1/2, -x, y+1/2'
'-z+1/2, x, -y+1/2'
'y+1/2, z, x+1/2'
'-y+1/2, z, -x+1/2'
'y+1/2, -z, -x+1/2'
'-y+1/2, -z, x+1/2'
'y+1/2, x, -z+1/2'
'-y+1/2, -x, -z+1/2'
'y+1/2, -x, z+1/2'
'-y+1/2, x, z+1/2'
'x+1/2, z, -y+1/2'
'-x+1/2, z, y+1/2'
'-x+1/2, -z, -y+1/2'
'x+1/2, -z, y+1/2'
'z+1/2, y, -x+1/2'
'z+1/2, -y, x+1/2'
'-z+1/2, y, x+1/2'
'-z+1/2, -y, -x+1/2'
'x+1/2, y+1/2, z'
'-x+1/2, -y+1/2, z'
'-x+1/2, y+1/2, -z'
'x+1/2, -y+1/2, -z'
'z+1/2, x+1/2, y'
'z+1/2, -x+1/2, -y'
'-z+1/2, -x+1/2, y'
'-z+1/2, x+1/2, -y'
'y+1/2, z+1/2, x'
'-y+1/2, z+1/2, -x'
'y+1/2, -z+1/2, -x'
'-y+1/2, -z+1/2, x'
'y+1/2, x+1/2, -z'
'-y+1/2, -x+1/2, -z'
'y+1/2, -x+1/2, z'
'-y+1/2, x+1/2, z'
'x+1/2, z+1/2, -y'
'-x+1/2, z+1/2, y'
'-x+1/2, -z+1/2, -y'
'x+1/2, -z+1/2, y'
'z+1/2, y+1/2, -x'
'z+1/2, -y+1/2, x'
'-z+1/2, y+1/2, x'
'-z+1/2, -y+1/2, -x'
'-x, -y, -z'
'x, y, -z'
'x, -y, z'
'-x, y, z'
'-z, -x, -y'
'-z, x, y'
'z, x, -y'
'z, -x, y'
'-y, -z, -x'
'y, -z, x'
'-y, z, x'
'y, z, -x'
'-y, -x, z'
'y, x, z'
'-y, x, -z'
'y, -x, -z'
'-x, -z, y'
'x, -z, -y'
'x, z, y'
'-x, z, -y'
'-z, -y, x'
'-z, y, -x'
'z, -y, -x'
'z, y, x'
'-x, -y+1/2, -z+1/2'
'x, y+1/2, -z+1/2'
'x, -y+1/2, z+1/2'
'-x, y+1/2, z+1/2'
'-z, -x+1/2, -y+1/2'
'-z, x+1/2, y+1/2'
'z, x+1/2, -y+1/2'
'z, -x+1/2, y+1/2'
'-y, -z+1/2, -x+1/2'
'y, -z+1/2, x+1/2'
'-y, z+1/2, x+1/2'
'y, z+1/2, -x+1/2'
'-y, -x+1/2, z+1/2'
'y, x+1/2, z+1/2'
'-y, x+1/2, -z+1/2'
'y, -x+1/2, -z+1/2'
'-x, -z+1/2, y+1/2'
'x, -z+1/2, -y+1/2'
'x, z+1/2, y+1/2'
'-x, z+1/2, -y+1/2'
'-z, -y+1/2, x+1/2'
'-z, y+1/2, -x+1/2'
'z, -y+1/2, -x+1/2'
'z, y+1/2, x+1/2'
'-x+1/2, -y, -z+1/2'
'x+1/2, y, -z+1/2'
'x+1/2, -y, z+1/2'
'-x+1/2, y, z+1/2'
'-z+1/2, -x, -y+1/2'
'-z+1/2, x, y+1/2'
'z+1/2, x, -y+1/2'
'z+1/2, -x, y+1/2'
'-y+1/2, -z, -x+1/2'
'y+1/2, -z, x+1/2'
'-y+1/2, z, x+1/2'
'y+1/2, z, -x+1/2'
'-y+1/2, -x, z+1/2'
'y+1/2, x, z+1/2'
'-y+1/2, x, -z+1/2'
'y+1/2, -x, -z+1/2'
'-x+1/2, -z, y+1/2'
'x+1/2, -z, -y+1/2'
'x+1/2, z, y+1/2'
'-x+1/2, z, -y+1/2'
'-z+1/2, -y, x+1/2'
'-z+1/2, y, -x+1/2'
'z+1/2, -y, -x+1/2'
'z+1/2, y, x+1/2'
'-x+1/2, -y+1/2, -z'
'x+1/2, y+1/2, -z'
'x+1/2, -y+1/2, z'
'-x+1/2, y+1/2, z'
'-z+1/2, -x+1/2, -y'
'-z+1/2, x+1/2, y'
'z+1/2, x+1/2, -y'
'z+1/2, -x+1/2, y'
'-y+1/2, -z+1/2, -x'
'y+1/2, -z+1/2, x'
'-y+1/2, z+1/2, x'
'y+1/2, z+1/2, -x'
'-y+1/2, -x+1/2, z'
'y+1/2, x+1/2, z'
'-y+1/2, x+1/2, -z'
'y+1/2, -x+1/2, -z'
'-x+1/2, -z+1/2, y'
'x+1/2, -z+1/2, -y'
'x+1/2, z+1/2, y'
'-x+1/2, z+1/2, -y'
'-z+1/2, -y+1/2, x'
'-z+1/2, y+1/2, -x'
'z+1/2, -y+1/2, -x'
'z+1/2, y+1/2, x'

loop_
_atom_site_label
_atom_site_type_symbol
_atom_site_fract_x
_atom_site_fract_y
_atom_site_fract_z
_atom_site_U_iso_or_equiv
_atom_site_adp_type
_atom_site_occupancy
_atom_site_symmetry_multiplicity
_atom_site_calc_flag
_atom_site_refinement_flags
La1 La 0.33077(3) 0.16923(3) 0.0000 0.0062(3) Uani 1 4 d S
La2 La 0.13619(4) 0.13619(4) 0.13619(4) 0.0054(3) Uani 1 6 d S
Sb1 Sb 0.0000 0.0000 0.0000 0.0023(6) Uani 1 48 d S
La3 La 0.5000 0.0000 0.0000 0.0273(9) Uani 1 48 d S
Sb2 Sb 0.20912(8) 0.0000 0.0000 0.0068(3) Uani 1 8 d S
Fe1 Fe 0.30528(9) 0.19472(9) 0.19472(9) 0.0044(5) Uani 1 6 d S
C1 C 0.2500 0.2500 0.1060(9) 0.009(3) Uani 1 4 d S

loop_
_atom_site_aniso_label
_atom_site_aniso_U_11
_atom_site_aniso_U_22
_atom_site_aniso_U_33
_atom_site_aniso_U_23
_atom_site_aniso_U_13
_atom_site_aniso_U_12
La1 0.0065(3) 0.0065(3) 0.0054(4) 0.000 0.000 -0.0002(3)
La2 0.0054(3) 0.0054(3) 0.0054(3) -0.00057(19) -0.00057(19) -0.00057(19)
Sb1 0.0023(6) 0.0023(6) 0.0023(6) 0.000 0.000 0.000
La3 0.0273(9) 0.0273(9) 0.0273(9) 0.000 0.000 0.000
Sb2 0.0075(7) 0.0065(4) 0.0065(4) 0.000 0.000 0.000
Fe1 0.0044(5) 0.0044(5) 0.0044(5) 0.0003(5) -0.0003(5) -0.0003(5)
C1 0.009(4) 0.009(4) 0.010(7) 0.000 0.000 0.001(5)

loop_
_atom_type_symbol
_atom_type_description
_atom_type_scat_dispersion_real
_atom_type_scat_dispersion_imag
_atom_type_scat_source
C C 0.0033 0.0016 'International Tables Vol C Tables 4.2.6.8 and 6.1.1.4'
Fe Fe 0.3463 0.8444 'International Tables Vol C Tables 4.2.6.8 and 6.1.1.4'
Sb Sb -0.5866 1.5461 'International Tables Vol C Tables 4.2.6.8 and 6.1.1.4'
La La -0.2871 2.4523 'International Tables Vol C Tables 4.2.6.8 and 6.1.1.4'

loop_
_geom_angle_atom_site_label_1
_geom_angle_atom_site_label_2
_geom_angle_atom_site_label_3
_geom_angle
_geom_angle_site_symmetry_1
_geom_angle_site_symmetry_3
C1 La1 C1 85.7(5) 169 .
C1 La1 Fe1 122.4(3) 169 .
C1 La1 Fe1 36.6(3) . .
C1 La1 Fe1 36.6(3) 169 98
C1 La1 Fe1 122.4(3) . 98
Fe1 La1 Fe1 159.02(7) . 98
C1 La1 Sb2 96.80(3) 169 173
C1 La1 Sb2 96.80(3) . 173
Fe1 La1 Sb2 91.684(6) . 173
Fe1 La1 Sb2 91.684(6) 98 173
C1 La1 Sb2 96.80(3) 169 .
C1 La1 Sb2 96.80(3) . .
Fe1 La1 Sb2 91.684(6) . .
Fe1 La1 Sb2 91.684(6) 98 .
Sb2 La1 Sb2 161.42(5) 173 .
C1 La1 La1 42.9(2) 169 169
C1 La1 La1 42.9(2) . 169
Fe1 La1 La1 79.51(3) . 169
Fe1 La1 La1 79.51(3) 98 169
Sb2 La1 La1 99.29(2) 173 169
Sb2 La1 La1 99.29(2) . 169
C1 La1 La1 83.4(2) 169 155_554
C1 La1 La1 147.94(8) . 155_554
Fe1 La1 La1 141.84(2) . 155_554
Fe1 La1 La1 52.83(3) 98 155_554
Sb2 La1 La1 114.376(14) 173 155_554
Sb2 La1 La1 54.960(12) . 155_554
La1 La1 La1 120.0 169 155_554
C1 La1 La1 147.94(8) 169 79
C1 La1 La1 83.4(2) . 79
Fe1 La1 La1 52.82(3) . 79
Fe1 La1 La1 141.84(2) 98 79
Sb2 La1 La1 54.960(12) 173 79
Sb2 La1 La1 114.376(14) . 79
La1 La1 La1 120.0 169 79
La1 La1 La1 120.0 155_554 79
C1 La1 La1 83.4(2) 169 173
C1 La1 La1 147.94(8) . 173
Fe1 La1 La1 141.84(2) . 173
Fe1 La1 La1 52.83(3) 98 173
Sb2 La1 La1 54.960(12) 173 173
Sb2 La1 La1 114.376(14) . 173
La1 La1 La1 120.0 169 173
La1 La1 La1 60.0 155_554 173
La1 La1 La1 90.0 79 173
C1 La1 La1 147.94(8) 169 153
C1 La1 La1 83.4(2) . 153
Fe1 La1 La1 52.82(3) . 153
Fe1 La1 La1 141.84(2) 98 153
Sb2 La1 La1 114.376(14) 173 153
Sb2 La1 La1 54.960(12) . 153
La1 La1 La1 120.0 169 153
La1 La1 La1 90.0 155_554 153
La1 La1 La1 60.0 79 153
La1 La1 La1 120.0 173 153
C1 La1 La3 137.1(2) 169 .
C1 La1 La3 137.1(2) . .
Fe1 La1 La3 100.49(3) . .
Fe1 La1 La3 100.49(3) 98 .
Sb2 La1 La3 80.71(2) 173 .
Sb2 La1 La3 80.71(2) . .
La1 La1 La3 180.0 169 .
La1 La1 La3 60.0 155_554 .
La1 La1 La3 60.0 79 .
La1 La1 La3 60.0 173 .
La1 La1 La3 60.0 153 .
C1 La2 C1 76.9(5) . 9
C1 La2 C1 76.9(5) . 5
C1 La2 C1 76.9(5) 9 5
C1 La2 Fe1 74.5(3) . 51
C1 La2 Fe1 38.5(2) 9 51
C1 La2 Fe1 38.5(2) 5 51
C1 La2 Fe1 38.5(2) . 74
C1 La2 Fe1 74.5(3) 9 74
C1 La2 Fe1 38.5(2) 5 74
Fe1 La2 Fe1 49.07(8) 51 74
C1 La2 Fe1 38.5(2) . .
C1 La2 Fe1 38.5(2) 9 .
C1 La2 Fe1 74.5(3) 5 .
Fe1 La2 Fe1 49.07(8) 51 .
Fe1 La2 Fe1 49.07(8) 74 .
C1 La2 Sb2 95.3(2) . .
C1 La2 Sb2 95.3(2) 9 .
C1 La2 Sb2 169.9(3) 5 .
Fe1 La2 Sb2 133.58(2) 51 .
Fe1 La2 Sb2 133.58(2) 74 .
Fe1 La2 Sb2 95.34(5) . .
C1 La2 Sb2 169.9(3) . 9
C1 La2 Sb2 95.3(2) 9 9
C1 La2 Sb2 95.3(2) 5 9
Fe1 La2 Sb2 95.35(5) 51 9
Fe1 La2 Sb2 133.58(2) 74 9
Fe1 La2 Sb2 133.58(2) . 9
Sb2 La2 Sb2 91.78(4) . 9
C1 La2 Sb2 95.3(2) . 5
C1 La2 Sb2 169.9(3) 9 5
C1 La2 Sb2 95.3(2) 5 5
Fe1 La2 Sb2 133.58(2) 51 5
Fe1 La2 Sb2 95.35(5) 74 5
Fe1 La2 Sb2 133.58(2) . 5
Sb2 La2 Sb2 91.78(4) . 5
Sb2 La2 Sb2 91.78(4) 9 5
C1 La2 La1 40.1(2) . .
C1 La2 La1 81.73(6) 9 .
C1 La2 La1 116.6(3) 5 .
Fe1 La2 La1 102.41(5) 51 .
Fe1 La2 La1 78.494(15) 74 .
Fe1 La2 La1 53.48(4) . .
Sb2 La2 La1 55.123(19) . .
Sb2 La2 La1 145.98(2) 9 .
Sb2 La2 La1 96.445(10) 5 .
C1 La2 La1 116.6(3) . 125
C1 La2 La1 81.73(6) 9 125
C1 La2 La1 40.1(2) 5 125
Fe1 La2 La1 53.48(4) 51 125
Fe1 La2 La1 78.494(15) 74 125
Fe1 La2 La1 102.41(5) . 125
Sb2 La2 La1 145.98(2) . 125
Sb2 La2 La1 55.123(19) 9 125
Sb2 La2 La1 96.445(10) 5 125
La1 La2 La1 154.52(3) . 125
C1 La2 La1 116.6(3) . 9
C1 La2 La1 40.1(2) 9 9
C1 La2 La1 81.73(6) 5 9
Fe1 La2 La1 53.48(4) 51 9
Fe1 La2 La1 102.41(5) 74 9
Fe1 La2 La1 78.495(15) . 9
Sb2 La2 La1 96.445(10) . 9
Sb2 La2 La1 55.123(19) 9 9
Sb2 La2 La1 145.98(2) 5 9
La1 La2 La1 115.297(10) . 9
La1 La2 La1 59.87(2) 125 9
La1 La3 La1 180.00(2) 155_554 59
La1 La3 La1 60.0 155_554 175_545
La1 La3 La1 120.0 59 175_545
La1 La3 La1 120.0 155_554 3_655
La1 La3 La1 60.0 59 3_655
La1 La3 La1 120.0 175_545 3_655
La1 La3 La1 60.0 155_554 99
La1 La3 La1 120.0 59 99
La1 La3 La1 60.0 175_545 99
La1 La3 La1 180.000(12) 3_655 99
La1 La3 La1 120.0 155_554 79
La1 La3 La1 60.0 59 79
La1 La3 La1 180.00(2) 175_545 79
La1 La3 La1 60.0 3_655 79
La1 La3 La1 120.0 99 79
La1 La3 La1 120.0 155_554 97_655
La1 La3 La1 60.0 59 97_655
La1 La3 La1 60.0 175_545 97_655
La1 La3 La1 90.0 3_655 97_655
La1 La3 La1 90.0 99 97_655
La1 La3 La1 120.0 79 97_655
La1 La3 La1 60.0 155_554 173
La1 La3 La1 120.0 59 173
La1 La3 La1 90.0 175_545 173
La1 La3 La1 60.0 3_655 173
La1 La3 La1 120.0 99 173
La1 La3 La1 90.0 79 173
La1 La3 La1 120.0 97_655 173
La1 La3 La1 120.0 155_554 77_545
La1 La3 La1 60.0 59 77_545
La1 La3 La1 90.0 175_545 77_545
La1 La3 La1 120.0 3_655 77_545
La1 La3 La1 60.0 99 77_545
La1 La3 La1 90.0 79 77_545
La1 La3 La1 60.0 97_655 77_545
La1 La3 La1 180.00(2) 173 77_545
La1 La3 La1 90.0 155_554 57_554
La1 La3 La1 90.0 59 57_554
La1 La3 La1 60.0 175_545 57_554
La1 La3 La1 60.0 3_655 57_554
La1 La3 La1 120.0 99 57_554
La1 La3 La1 120.0 79 57_554
La1 La3 La1 60.0 97_655 57_554
La1 La3 La1 60.0 173 57_554
La1 La3 La1 120.0 77_545 57_554
La1 La3 La1 90.0 155_554 153
La1 La3 La1 90.0 59 153
La1 La3 La1 120.0 175_545 153
La1 La3 La1 120.0 3_655 153
La1 La3 La1 60.0 99 153
La1 La3 La1 60.0 79 153
La1 La3 La1 120.0 97_655 153
La1 La3 La1 120.0 173 153
La1 La3 La1 60.0 77_545 153
La1 La3 La1 180.00(2) 57_554 153
La1 La3 La1 60.0 155_554 .
La1 La3 La1 120.0 59 .
La1 La3 La1 120.0 175_545 .
La1 La3 La1 90.0 3_655 .
La1 La3 La1 90.0 99 .
La1 La3 La1 60.0 79 .
La1 La3 La1 180.000(12) 97_655 .
La1 La3 La1 60.0 173 .
La1 La3 La1 120.0 77_545 .
La1 La3 La1 120.0 57_554 .
La1 La3 La1 60.0 153 .
La2 Sb2 La2 82.795(18) 4 99
La2 Sb2 La2 82.794(18) 4 98
La2 Sb2 La2 138.52(5) 99 98
La2 Sb2 La2 138.52(5) 4 .
La2 Sb2 La2 82.795(18) 99 .
La2 Sb2 La2 82.795(18) 98 .
La2 Sb2 La1 138.044(16) 4 153
La2 Sb2 La1 70.718(15) 99 153
La2 Sb2 La1 138.044(16) 98 153
La2 Sb2 La1 70.717(15) . 153
La2 Sb2 La1 70.718(15) 4 155_554
La2 Sb2 La1 138.044(16) 99 155_554
La2 Sb2 La1 70.718(15) 98 155_554
La2 Sb2 La1 138.043(16) . 155_554
La1 Sb2 La1 108.58(5) 153 155_554
La2 Sb2 La1 70.718(15) 4 99
La2 Sb2 La1 70.718(15) 99 99
La2 Sb2 La1 138.044(16) 98 99
La2 Sb2 La1 138.043(16) . 99
La1 Sb2 La1 70.08(2) 153 99
La1 Sb2 La1 70.08(2) 155_554 99
La2 Sb2 La1 138.044(16) 4 .
La2 Sb2 La1 138.044(16) 99 .
La2 Sb2 La1 70.718(15) 98 .
La2 Sb2 La1 70.717(15) . .
La1 Sb2 La1 70.08(2) 153 .
La1 Sb2 La1 70.08(2) 155_554 .
La1 Sb2 La1 108.58(5) 99 .
C1 Fe1 C1 118.88(11) . 79
C1 Fe1 C1 118.88(11) . 9
C1 Fe1 C1 118.88(11) 79 9
C1 Fe1 Fe1 101.5(3) . 28
C1 Fe1 Fe1 48.6(3) 79 28
C1 Fe1 Fe1 101.5(3) 9 28
C1 Fe1 Fe1 101.5(3) . 51
C1 Fe1 Fe1 101.5(3) 79 51
C1 Fe1 Fe1 48.6(3) 9 51
Fe1 Fe1 Fe1 60.0 28 51
C1 Fe1 Fe1 48.6(3) . 74
C1 Fe1 Fe1 101.5(3) 79 74
C1 Fe1 Fe1 101.5(3) 9 74
Fe1 Fe1 Fe1 60.0 28 74
Fe1 Fe1 Fe1 60.0 51 74
C1 Fe1 La2 59.48(4) . .
C1 Fe1 La2 164.7(3) 79 .
C1 Fe1 La2 59.48(4) 9 .
Fe1 Fe1 La2 116.08(5) 28 .
Fe1 Fe1 La2 65.47(4) 51 .
Fe1 Fe1 La2 65.47(4) 74 .
C1 Fe1 La2 164.7(3) . 51
C1 Fe1 La2 59.48(4) 79 51
C1 Fe1 La2 59.48(4) 9 51
Fe1 Fe1 La2 65.47(4) 28 51
Fe1 Fe1 La2 65.47(4) 51 51
Fe1 Fe1 La2 116.08(5) 74 51
La2 Fe1 La2 117.50(3) . 51
C1 Fe1 La2 59.48(4) . 74
C1 Fe1 La2 59.48(4) 79 74
C1 Fe1 La2 164.7(3) 9 74
Fe1 Fe1 La2 65.47(4) 28 74
Fe1 Fe1 La2 116.08(5) 51 74
Fe1 Fe1 La2 65.47(4) 74 74
La2 Fe1 La2 117.50(3) . 74
La2 Fe1 La2 117.51(3) 51 74
C1 Fe1 La1 51.9(3) . .
C1 Fe1 La1 115.0(2) 79 .
C1 Fe1 La1 115.0(2) 9 .
Fe1 Fe1 La1 141.84(2) 28 .
Fe1 Fe1 La1 141.84(2) 51 .
Fe1 Fe1 La1 100.49(3) 74 .
La2 Fe1 La1 76.70(2) . .
La2 Fe1 La1 143.43(8) 51 .
La2 Fe1 La1 76.70(2) 74 .
C1 Fe1 La1 115.0(2) . 153
C1 Fe1 La1 115.0(2) 79 153
C1 Fe1 La1 51.9(3) 9 153
Fe1 Fe1 La1 141.84(2) 28 153
Fe1 Fe1 La1 100.49(3) 51 153
Fe1 Fe1 La1 141.84(2) 74 153
La2 Fe1 La1 76.70(2) . 153
La2 Fe1 La1 76.70(2) 51 153
La2 Fe1 La1 143.42(8) 74 153
La1 Fe1 La1 74.35(5) . 153
C1 Fe1 La1 115.0(2) . 79
C1 Fe1 La1 51.9(3) 79 79
C1 Fe1 La1 115.0(2) 9 79
Fe1 Fe1 La1 100.49(3) 28 79
Fe1 Fe1 La1 141.84(2) 51 79
Fe1 Fe1 La1 141.84(2) 74 79
La2 Fe1 La1 143.43(8) . 79
La2 Fe1 La1 76.70(2) 51 79
La2 Fe1 La1 76.70(2) 74 79
La1 Fe1 La1 74.35(5) . 79
La1 Fe1 La1 74.35(5) 153 79
Fe1 C1 Fe1 82.8(6) 74 .
Fe1 C1 La1 174.2(5) 74 .
Fe1 C1 La1 91.48(9) . .
Fe1 C1 La1 91.48(9) 74 169
Fe1 C1 La1 174.2(5) . 169
La1 C1 La1 94.3(5) . 169
Fe1 C1 La2 82.1(3) 74 .
Fe1 C1 La2 82.1(3) . .
La1 C1 La2 97.20(18) . .
La1 C1 La2 97.20(18) 169 .
Fe1 C1 La2 82.1(3) 74 74
Fe1 C1 La2 82.1(3) . 74
La1 C1 La2 97.20(18) . 74
La1 C1 La2 97.20(18) 169 74
La2 C1 La2 158.8(6) . 74

loop_
_geom_bond_atom_site_label_1
_geom_bond_atom_site_label_2
_geom_bond_distance
_geom_bond_site_symmetry_2
La1 C1 2.557(10) 169
La1 C1 2.557(10) .
La1 Fe1 3.2497(18) .
La1 Fe1 3.2498(18) 98
La1 Sb2 3.4201(8) 173
La1 Sb2 3.4201(8) .
La1 La1 3.7490(16) 169
La1 La1 3.9273(8) 155_554
La1 La1 3.9273(8) 79
La1 La1 3.9273(8) 173
La1 La1 3.9273(8) 153
La1 La3 3.9274(8) .
La2 C1 2.687(3) .
La2 C1 2.687(3) 9
La2 C1 2.687(3) 5
La2 Fe1 3.0894(10) 51
La2 Fe1 3.0894(10) 74
La2 Fe1 3.0895(10) .
La2 Sb2 3.3796(7) .
La2 Sb2 3.3796(7) 9
La2 Sb2 3.3796(7) 5
La2 La1 3.9351(4) 125
La2 La1 3.9351(4) 9
La3 La1 3.9273(8) 155_554
La3 La1 3.9273(8) 59
La3 La1 3.9273(8) 175_545
La3 La1 3.9273(8) 3_655
La3 La1 3.9273(8) 99
La3 La1 3.9273(8) 79
La3 La1 3.9273(8) 97_655
La3 La1 3.9273(8) 173
La3 La1 3.9273(8) 77_545
La3 La1 3.9273(8) 57_554
La3 La1 3.9273(8) 153
Sb2 La2 3.3795(7) 4
Sb2 La2 3.3795(7) 99
Sb2 La2 3.3795(7) 98
Sb2 La1 3.4201(8) 153
Sb2 La1 3.4201(8) 155_554
Sb2 La1 3.4201(8) 99
Fe1 C1 1.940(11) .
Fe1 C1 1.940(11) 79
Fe1 C1 1.940(11) 9
Fe1 Fe1 2.566(4) 28
Fe1 Fe1 2.566(4) 51
Fe1 Fe1 2.566(4) 74
Fe1 La2 3.0895(10) 51
Fe1 La2 3.0895(10) 74
Fe1 La1 3.2497(18) 153
Fe1 La1 3.2497(18) 79
C1 Fe1 1.940(11) 74
C1 La1 2.557(10) 169
C1 La2 2.687(3) 74
